data_7105386
loop_
_publ_author_name
'Miras, Haralampos N.'
'Chakraborty, Indranil'
'Raptis, Raphael G.'

_publ_section_title
;
 Tri-, deca- and dodecanuclear Co(iii)--pyrazolate metallacycles
;
_journal_issue 15
_journal_name_full 'Chemical Communications'
_journal_page_first 2569
_journal_paper_doi 10.1039/b920486e
_journal_volume 46
_journal_year 2010
_chemical_formula_sum 'C112 H172 Co10 N53 O32'
_chemical_formula_weight 3362.33
_chemical_name_systematic
;
?
;
_space_group_IT_number 15
_symmetry_cell_setting monoclinic
_symmetry_space_group_name_Hall '-C 2yc'
_symmetry_space_group_name_H-M 'C 1 2/c 1'
_atom_sites_solution_hydrogens geom
_atom_sites_solution_primary direct
_atom_sites_solution_secondary difmap
_audit_creation_method SHELXL-97
_cell_angle_alpha 90.00
_cell_angle_beta 109.59(3)
_cell_angle_gamma 90.00
_cell_formula_units_Z 4
_cell_length_a 23.606(5)
_cell_length_b 29.622(6)
_cell_length_c 34.452(7)
_cell_measurement_reflns_used 4401
_cell_measurement_temperature 150(2)
_cell_measurement_theta_max 23.7040
_cell_measurement_theta_min 3.2434
_cell_volume 22696(9)
_computing_structure_refinement 'SHELXL-97 (Sheldrick, 2008)'
_computing_structure_solution 'SHELXS-97 (Sheldrick, 2008)'
_diffrn_ambient_temperature 150(2)
_diffrn_detector_area_resol_mean 15.9832
_diffrn_measured_fraction_theta_full 0.841
_diffrn_measured_fraction_theta_max 0.841
_diffrn_measurement_device_type 'Oxford Gemini Kappa CCD'
_diffrn_measurement_method '\w & \p scans'
_diffrn_radiation_monochromator graphite
_diffrn_radiation_source 'fine-focus sealed tube'
_diffrn_radiation_type MoK\a
_diffrn_radiation_wavelength 0.71073
_diffrn_reflns_av_R_equivalents 0.1179
_diffrn_reflns_av_sigmaI/netI 0.2396
_diffrn_reflns_limit_h_max 26
_diffrn_reflns_limit_h_min -24
_diffrn_reflns_limit_k_max 33
_diffrn_reflns_limit_k_min -30
_diffrn_reflns_limit_l_max 37
_diffrn_reflns_limit_l_min -37
_diffrn_reflns_number 31197
_diffrn_reflns_theta_full 23.76
_diffrn_reflns_theta_max 23.76
_diffrn_reflns_theta_min 3.14
_exptl_absorpt_coefficient_mu 0.768
_exptl_absorpt_correction_T_max 0.8911
_exptl_absorpt_correction_T_min 0.7883
_exptl_absorpt_correction_type analytical
_exptl_absorpt_process_details
;
CrysAlis RED, Oxford Diffraction Ltd.,
Version 1.171.32.15 (release 10-01-2008 CrysAlis171 .NET)
(compiled Jan 10 2008,16:37:18)
Analytical numeric absorption correction using a multifaceted crystal
model based on expressions derived by R.C. Clark & J.S. Reid.
(Clark, R. C. & Reid, J. S. (1995). Acta Cryst. A51, 887-897)
;
_exptl_crystal_colour red
_exptl_crystal_density_diffrn 0.984
_exptl_crystal_density_meas ?
_exptl_crystal_density_method .
_exptl_crystal_description block
_exptl_crystal_F_000 6964
_exptl_crystal_size_max 0.33
_exptl_crystal_size_mid 0.24
_exptl_crystal_size_min 0.13
_platon_squeeze_details
;
;
_refine_diff_density_max 1.449
_refine_diff_density_min -2.062
_refine_diff_density_rms 0.146
_refine_ls_extinction_method none
_refine_ls_goodness_of_fit_ref 0.841
_refine_ls_hydrogen_treatment constr
_refine_ls_matrix_type full
_refine_ls_number_parameters 836
_refine_ls_number_reflns 14584
_refine_ls_number_restraints 65
_refine_ls_restrained_S_all 0.847
_refine_ls_R_factor_all 0.1683
_refine_ls_R_factor_gt 0.1085
_refine_ls_shift/su_max 0.001
_refine_ls_shift/su_mean 0.000
_refine_ls_structure_factor_coef Fsqd
_refine_ls_weighting_details 'calc w=1/[\s^2^(Fo^2^)+(0.1942P)^2^+0.0000P] where P=(Fo^2^+2Fc^2^)/3'
_refine_ls_weighting_scheme calc
_refine_ls_wR_factor_gt 0.2932
_refine_ls_wR_factor_ref 0.3174
_reflns_number_gt 5626
_reflns_number_total 14584
_reflns_threshold_expression >2sigma(I)
_cod_data_source_file b920486e.txt
_cod_data_source_block co10
_cod_depositor_comments
;
The following automatic conversions were performed:
'_symmetry_cell_setting' value 'Monoclinic' changed to 'monoclinic'
according to '/home/saulius/struct/CIF-dictionaries/cif_core.dic'
dictionary named 'cif_core.dic' version 2.4.1 from 2010-06-29.

Automatic conversion script
Id: cif_fix_enum 1527 2010-12-29 10:47:43Z saulius 
;
_cod_original_cell_volume 22698(8)
_cod_original_sg_symbol_H-M C2/c
_cod_database_code 7105386

loop_
_symmetry_equiv_pos_as_xyz
'x, y, z'
'-x, y, -z+1/2'
'x+1/2, y+1/2, z'
'-x+1/2, y+1/2, -z+1/2'
'-x, -y, -z'
'x, -y, z-1/2'
'-x+1/2, -y+1/2, -z'
'x+1/2, -y+1/2, z-1/2'

loop_
_atom_site_label
_atom_site_type_symbol
_atom_site_fract_x
_atom_site_fract_y
_atom_site_fract_z
_atom_site_U_iso_or_equiv
_atom_site_adp_type
_atom_site_occupancy
_atom_site_symmetry_multiplicity
_atom_site_calc_flag
_atom_site_refinement_flags
_atom_site_disorder_assembly
_atom_site_disorder_group
Co1 Co 0.90280(8) 0.13060(5) 0.03846(5) 0.0427(5) Uani 1 1 d . . .
Co2 Co 0.87754(8) 0.16414(5) 0.11682(5) 0.0435(5) Uani 1 1 d . . .
Co3 Co 0.80821(8) 0.23092(5) 0.15383(5) 0.0446(5) Uani 1 1 d . . .
Co5 Co 0.63075(8) 0.35965(5) 0.05611(5) 0.0473(5) Uani 1 1 d . . .
Co4 Co 0.71274(8) 0.30682(5) 0.13162(5) 0.0472(5) Uani 1 1 d . . .
N1 N 0.9548(5) 0.1360(3) 0.1257(3) 0.047(3) Uani 1 1 d . . .
N4 N 0.8474(5) 0.0965(3) 0.0557(3) 0.055(3) Uani 1 1 d . . .
O4 O 0.8045(4) 0.1940(2) 0.1077(2) 0.047(2) Uani 1 1 d . . .
H3 H 0.7710 0.1912 0.0840 0.057 Uiso 1 1 calc R . .
C16 C 0.9668(6) 0.2378(4) 0.1378(4) 0.042(3) Uani 1 1 d . . .
H8 H 0.9954 0.2254 0.1279 0.051 Uiso 1 1 calc R . .
O10 O 0.6663(4) 0.3045(2) 0.0760(2) 0.052(2) Uani 1 1 d . . .
H5 H 0.6615 0.2786 0.0600 0.062 Uiso 1 1 calc R . .
O1 O 0.8827(3) 0.1814(2) 0.0651(2) 0.047(2) Uani 1 1 d . . .
H2 H 0.8764 0.2105 0.0543 0.057 Uiso 1 1 calc R . .
N8 N 0.8846(5) 0.2487(3) 0.1558(3) 0.055(3) Uani 1 1 d . . .
C14 C 0.9185(6) 0.2870(4) 0.1644(3) 0.039(3) Uani 1 1 d . . .
H6 H 0.9088 0.3132 0.1757 0.047 Uiso 1 1 calc R . .
O6 O 1.0563(5) 0.3044(4) 0.1453(3) 0.086(3) Uani 1 1 d . . .
N14 N 0.7277(5) 0.2137(4) 0.1469(3) 0.050(3) Uani 1 1 d . . .
N19 N 0.7420(5) 0.3642(3) 0.1215(3) 0.041(3) Uani 1 1 d . . .
N13 N 0.6856(5) 0.2467(3) 0.1381(3) 0.042(3) Uani 1 1 d . . .
N12 N 0.8105(5) 0.2740(3) 0.1963(3) 0.048(3) Uani 1 1 d . . .
C10 C 0.8475(6) 0.1111(4) 0.2200(4) 0.049(4) Uani 1 1 d . . .
H1 H 0.8453 0.0898 0.2392 0.059 Uiso 1 1 calc R . .
N10 N 1.0129(6) 0.3152(4) 0.1571(3) 0.061(3) Uani 1 1 d . . .
N16 N 0.6038(5) 0.3576(4) 0.1048(3) 0.058(3) Uani 1 1 d . . .
N3 N 0.8320(5) 0.1119(3) 0.0890(3) 0.057(3) Uani 1 1 d . . .
N17 N 0.6430(5) 0.3337(4) 0.1386(3) 0.057(3) Uani 1 1 d . . .
N11 N 0.7696(5) 0.3069(4) 0.1880(3) 0.052(3) Uani 1 1 d . . .
C1 C 1.0064(6) 0.1340(4) 0.1580(4) 0.044(3) Uani 1 1 d . . .
C6 C 0.7860(6) 0.0887(4) 0.0927(4) 0.056(4) Uani 1 1 d . . .
H9A H 0.7676 0.0925 0.1125 0.067 Uiso 1 1 calc R . .
N2 N 0.9664(5) 0.1221(3) 0.0914(3) 0.046(3) Uani 1 1 d . . .
N9 N 0.9175(5) 0.2184(3) 0.1395(3) 0.047(3) Uani 1 1 d . . .
C32 C 0.7947(7) 0.3869(4) 0.1365(4) 0.062(4) Uani 1 1 d . . .
H36 H 0.8280 0.3783 0.1588 0.074 Uiso 1 1 calc R . .
O5 O 1.0109(6) 0.3508(3) 0.1743(4) 0.108(4) Uani 1 1 d . . .
C11 C 0.8725(6) 0.1069(4) 0.1902(4) 0.054(4) Uani 1 1 d . . .
C8 C 0.8095(6) 0.0646(4) 0.0390(4) 0.054(4) Uani 1 1 d . . .
H11 H 0.8085 0.0489 0.0154 0.065 Uiso 1 1 calc R . .
C23 C 0.6399(9) 0.1831(5) 0.1322(5) 0.077(5) Uani 1 1 d . . .
N18 N 0.7037(5) 0.3865(3) 0.0880(3) 0.045(3) Uani 1 1 d . . .
C18 C 0.8363(7) 0.3224(5) 0.2486(4) 0.065(4) Uani 1 1 d . . .
H27 H 0.8569 0.3367 0.2734 0.078 Uiso 1 1 calc R . .
N7 N 0.8680(5) 0.1456(3) 0.1673(3) 0.054(3) Uani 1 1 d . . .
C2 C 1.0491(6) 0.1181(4) 0.1438(4) 0.053(4) Uani 1 1 d . . .
H13 H 1.0888 0.1120 0.1596 0.064 Uiso 1 1 calc R . .
C9 C 0.8253(6) 0.1559(5) 0.2149(4) 0.051(4) Uani 1 1 d . . .
C4 C 1.0106(6) 0.1452(4) 0.2006(4) 0.062(4) Uani 1 1 d . . .
H15A H 0.9736 0.1587 0.2005 0.093 Uiso 1 1 calc R . .
H15B H 1.0431 0.1660 0.2121 0.093 Uiso 1 1 calc R . .
H15C H 1.0178 0.1181 0.2169 0.093 Uiso 1 1 calc R . .
C17 C 0.7839(7) 0.3372(5) 0.2199(4) 0.068(4) Uani 1 1 d . . .
C3 C 1.0237(7) 0.1124(4) 0.1022(4) 0.055(4) Uani 1 1 d . . .
C30 C 0.7328(6) 0.4228(4) 0.0824(4) 0.055(4) Uani 1 1 d . . .
H34 H 0.7177 0.4439 0.0615 0.066 Uiso 1 1 calc R . .
C25 C 0.5534(7) 0.3667(5) 0.1104(5) 0.073(5) Uani 1 1 d . . .
C26 C 0.5535(6) 0.3478(5) 0.1494(4) 0.067(4) Uani 1 1 d . . .
H32 H 0.5231 0.3493 0.1609 0.080 Uiso 1 1 calc R . .
N6 N 0.8370(5) 0.1762(3) 0.1851(3) 0.049(3) Uani 1 1 d . . .
C20 C 0.7437(8) 0.3782(5) 0.2208(4) 0.109(7) Uani 1 1 d . . .
H25A H 0.7685 0.4044 0.2302 0.163 Uiso 1 1 calc R . .
H25B H 0.7218 0.3720 0.2392 0.163 Uiso 1 1 calc R . .
H25C H 0.7160 0.3836 0.1936 0.163 Uiso 1 1 calc R . .
C19 C 0.8535(6) 0.2825(4) 0.2345(4) 0.056(4) Uani 1 1 d . . .
C13 C 0.9014(6) 0.0649(4) 0.1740(5) 0.083(5) Uani 1 1 d . . .
H5A H 0.8979 0.0698 0.1458 0.124 Uiso 1 1 calc R . .
H5B H 0.8805 0.0377 0.1762 0.124 Uiso 1 1 calc R . .
H5C H 0.9431 0.0621 0.1904 0.124 Uiso 1 1 calc R . .
C15 C 0.9669(7) 0.2814(4) 0.1543(3) 0.049(4) Uani 1 1 d . . .
C12 C 0.7949(7) 0.1779(5) 0.2422(4) 0.079(5) Uani 1 1 d . . .
H4A H 0.8248 0.1889 0.2668 0.118 Uiso 1 1 calc R . .
H4B H 0.7698 0.1562 0.2493 0.118 Uiso 1 1 calc R . .
H4C H 0.7707 0.2027 0.2277 0.118 Uiso 1 1 calc R . .
O8 O 0.5379(6) 0.1654(5) 0.1128(7) 0.190(9) Uani 1 1 d . . .
C27 C 0.6096(8) 0.3271(5) 0.1659(5) 0.069(4) Uani 1 1 d . . .
C7 C 0.7710(9) 0.0572(4) 0.0606(5) 0.078(5) Uani 1 1 d . . .
O9 O 0.6064(6) 0.1112(4) 0.1265(6) 0.165(7) Uani 1 1 d U . .
C22 C 0.6305(7) 0.2292(5) 0.1278(4) 0.063(4) Uani 1 1 d . . .
H22 H 0.5940 0.2445 0.1194 0.075 Uiso 1 1 calc R . .
C31 C 0.7900(7) 0.4247(5) 0.1129(5) 0.073(5) Uani 1 1 d . . .
C24 C 0.6975(6) 0.1734(4) 0.1446(4) 0.066(5) Uani 1 1 d . . .
H24 H 0.7147 0.1449 0.1507 0.079 Uiso 1 1 calc R . .
C21 C 0.9079(7) 0.2557(5) 0.2549(4) 0.071(4) Uani 1 1 d . . .
H29A H 0.8980 0.2311 0.2697 0.107 Uiso 1 1 calc R . .
H29B H 0.9377 0.2745 0.2739 0.107 Uiso 1 1 calc R . .
H29C H 0.9236 0.2440 0.2346 0.107 Uiso 1 1 calc R . .
C28 C 0.4985(6) 0.3908(5) 0.0794(4) 0.068(4) Uani 1 1 d . . .
H30A H 0.5036 0.3923 0.0529 0.102 Uiso 1 1 calc R . .
H30B H 0.4953 0.4208 0.0890 0.102 Uiso 1 1 calc R . .
H30C H 0.4625 0.3742 0.0770 0.102 Uiso 1 1 calc R . .
C29 C 0.6342(8) 0.3004(6) 0.2032(4) 0.101(7) Uani 1 1 d . . .
H77A H 0.6422 0.2703 0.1960 0.152 Uiso 1 1 calc R . .
H77B H 0.6058 0.2993 0.2176 0.152 Uiso 1 1 calc R . .
H77C H 0.6709 0.3139 0.2205 0.152 Uiso 1 1 calc R . .
N15 N 0.5888(9) 0.1514(6) 0.1223(6) 0.128(6) Uani 1 1 d U . .
C5 C 1.0556(6) 0.0944(5) 0.0727(4) 0.076(5) Uani 1 1 d . . .
H16A H 1.0720 0.0650 0.0817 0.113 Uiso 1 1 calc R . .
H16B H 1.0875 0.1146 0.0729 0.113 Uiso 1 1 calc R . .
H16C H 1.0272 0.0923 0.0453 0.113 Uiso 1 1 calc R . .
O15 O 0.8428(4) 0.1442(2) -0.0109(3) 0.054(2) Uani 1 1 d . . .
H1A H 0.8037 0.1520 -0.0128 0.081 Uiso 1 1 calc R . .
N23 N 0.9164(4) 0.0781(3) 0.0085(3) 0.048(3) Uani 1 1 d . . .
N25 N 0.9528(5) 0.1673(3) 0.0193(3) 0.056(3) Uani 1 1 d . . .
N21 N 0.5600(5) 0.3306(4) 0.0225(4) 0.057(3) Uani 1 1 d . . .
C33 C 0.5242(8) 0.3012(6) 0.0295(4) 0.074(5) Uani 1 1 d . . .
H37 H 0.5272 0.2919 0.0559 0.089 Uiso 1 1 calc R . .
N24 N 0.9031(5) 0.0815(4) -0.0327(3) 0.060(3) Uani 1 1 d . . .
C35 C 0.9276(6) 0.0345(4) 0.0192(4) 0.057(4) Uani 1 1 d . . .
C38 C 0.9432(7) 0.0169(4) 0.0612(4) 0.077(5) Uani 1 1 d . . .
H18A H 0.9823 0.0276 0.0775 0.116 Uiso 1 1 calc R . .
H18B H 0.9434 -0.0155 0.0605 0.116 Uiso 1 1 calc R . .
H18C H 0.9141 0.0271 0.0732 0.116 Uiso 1 1 calc R . .
C40 C 1.0002(7) 0.1950(5) 0.0365(4) 0.073(5) Uani 1 1 d . . .
H100 H 1.0182 0.2001 0.0646 0.088 Uiso 1 1 calc R . .
C34 C 0.4815(8) 0.2850(6) -0.0053(5) 0.082(5) Uani 1 1 d . . .
C36 C 0.9211(6) 0.0109(5) -0.0160(4) 0.060(4) Uani 1 1 d . . .
H19 H 0.9272 -0.0200 -0.0176 0.072 Uiso 1 1 calc R . .
O11 O 0.8269(6) 0.4886(4) 0.0931(5) 0.146(6) Uani 1 1 d U . .
O12 O 0.8830(6) 0.4553(5) 0.1493(5) 0.174(8) Uani 1 1 d U . .
C37 C 0.9039(6) 0.0401(4) -0.0485(4) 0.063(4) Uani 1 1 d . . .
O14 O 0.4036(8) 0.2457(7) -0.0471(5) 0.212(10) Uani 1 1 d U . .
N20 N 0.8392(8) 0.4567(5) 0.1206(6) 0.128(6) Uani 1 1 d U . .
N22 N 0.4319(9) 0.2566(7) -0.0142(6) 0.150(8) Uani 1 1 d U . .
C39 C 0.8853(7) 0.0330(5) -0.0958(4) 0.077(5) Uani 1 1 d . . .
H21A H 0.8653 0.0595 -0.1098 0.116 Uiso 1 1 calc R . .
H21B H 0.8585 0.0076 -0.1037 0.116 Uiso 1 1 calc R . .
H21C H 0.9205 0.0273 -0.1031 0.116 Uiso 1 1 calc R . .
O7 O 0.7777(3) 0.2796(2) 0.1196(2) 0.040(2) Uani 1 1 d . . .
H4 H 0.7922 0.2895 0.0991 0.048 Uiso 1 1 calc R . .
N5 N 0.7212(8) 0.0281(6) 0.0532(6) 0.114(6) Uani 1 1 d U . .
O13 O 0.4287(10) 0.2354(7) 0.0157(5) 0.221(10) Uani 1 1 d U . .
O3 O 0.7126(7) 0.0021(5) 0.0216(5) 0.166(7) Uani 1 1 d U . .
O2 O 0.6891(7) 0.0286(5) 0.0740(6) 0.155(7) Uani 1 1 d U . .
N27 N 0.0227(16) 0.4144(12) 0.2533(12) 0.132(13) Uiso 0.50 1 d PD A -1
O16 O 0.0739(18) 0.4269(19) 0.2532(16) 0.27(2) Uiso 0.50 1 d PD A -1
O17 O 0.017(4) 0.4564(14) 0.245(2) 0.31(3) Uiso 0.50 1 d PD A -1
N26 N 0.4717(9) 0.0315(7) 0.9015(6) 0.153 Uiso 1 1 d D . .
C49 C 0.4573(11) 0.0384(7) 0.9389(7) 0.178 Uiso 1 1 d D . .
H49A H 0.4386 0.0107 0.9437 0.214 Uiso 1 1 calc R . .
H49B H 0.4953 0.0411 0.9613 0.214 Uiso 1 1 calc R . .
C52 C 0.3704(18) 0.1236(10) 0.9863(12) 0.326 Uiso 1 1 d D . .
H52A H 0.3995 0.1458 1.0006 0.489 Uiso 1 1 calc R . .
H52B H 0.3492 0.1131 1.0040 0.489 Uiso 1 1 calc R . .
H52C H 0.3424 0.1369 0.9620 0.489 Uiso 1 1 calc R . .
C55 C 0.3163(9) 0.0114(7) 0.8178(6) 0.138 Uiso 1 1 d D . .
H55A H 0.3312 0.0138 0.7948 0.166 Uiso 1 1 calc R . .
H55B H 0.2917 0.0376 0.8179 0.166 Uiso 1 1 calc R . .
C56 C 0.2833(9) -0.0290(7) 0.8154(6) 0.152 Uiso 1 1 d D . .
H56A H 0.2478 -0.0283 0.7913 0.228 Uiso 1 1 calc R . .
H56B H 0.2718 -0.0319 0.8395 0.228 Uiso 1 1 calc R . .
H56C H 0.3077 -0.0543 0.8137 0.228 Uiso 1 1 calc R . .
C54 C 0.3638(9) 0.0074(7) 0.8553(6) 0.134 Uiso 1 1 d D . .
H54A H 0.3790 -0.0232 0.8564 0.160 Uiso 1 1 calc R . .
H54B H 0.3463 0.0098 0.8769 0.160 Uiso 1 1 calc R . .
C53 C 0.4159(9) 0.0371(8) 0.8667(6) 0.143 Uiso 1 1 d D . .
H53A H 0.4008 0.0668 0.8702 0.172 Uiso 1 1 calc R . .
H53B H 0.4280 0.0391 0.8425 0.172 Uiso 1 1 calc R . .
C41 C 0.5116(9) 0.0690(7) 0.9011(6) 0.137 Uiso 1 1 d D . .
H41A H 0.5208 0.0672 0.8757 0.165 Uiso 1 1 calc R . .
H41B H 0.4896 0.0968 0.9001 0.165 Uiso 1 1 calc R . .
C42 C 0.5675(9) 0.0724(8) 0.9346(6) 0.142 Uiso 1 1 d D . .
H42A H 0.5587 0.0713 0.9601 0.171 Uiso 1 1 calc R . .
H42B H 0.5913 0.0460 0.9339 0.171 Uiso 1 1 calc R . .
C44 C 0.6690(11) 0.1198(9) 0.9560(8) 0.188 Uiso 1 1 d D . .
H44A H 0.6790 0.1493 0.9486 0.283 Uiso 1 1 calc R . .
H44B H 0.6914 0.0974 0.9471 0.283 Uiso 1 1 calc R . .
H44C H 0.6789 0.1180 0.9853 0.283 Uiso 1 1 calc R . .
C43 C 0.6037(11) 0.1116(8) 0.9358(8) 0.181 Uiso 1 1 d D . .
H43A H 0.5845 0.1353 0.9463 0.217 Uiso 1 1 calc R . .
H43B H 0.5961 0.1189 0.9070 0.217 Uiso 1 1 calc R . .
C45 C 0.5052(12) -0.0093(8) 0.9127(8) 0.177 Uiso 1 1 d D . .
H45A H 0.4826 -0.0298 0.9240 0.213 Uiso 1 1 calc R . .
H45B H 0.5424 -0.0024 0.9347 0.213 Uiso 1 1 calc R . .
C46 C 0.5209(12) -0.0340(9) 0.8798(8) 0.188 Uiso 1 1 d D . .
H46A H 0.5389 -0.0112 0.8674 0.226 Uiso 1 1 calc R . .
H46B H 0.4824 -0.0411 0.8592 0.226 Uiso 1 1 calc R . .
C47 C 0.5584(12) -0.0753(9) 0.8819(8) 0.183 Uiso 1 1 d D . .
H47A H 0.5954 -0.0726 0.9051 0.220 Uiso 1 1 calc R . .
H47B H 0.5368 -0.1015 0.8866 0.220 Uiso 1 1 calc R . .
C48 C 0.5725(12) -0.0823(9) 0.8457(8) 0.192 Uiso 1 1 d D . .
H48A H 0.5983 -0.1081 0.8492 0.287 Uiso 1 1 calc R . .
H48B H 0.5926 -0.0561 0.8403 0.287 Uiso 1 1 calc R . .
H48C H 0.5361 -0.0873 0.8229 0.287 Uiso 1 1 calc R . .
C50 C 0.4208 0.0741 0.9432 0.658 Uiso 1 1 d D . .
H50A H 0.3845 0.0711 0.9194 0.789 Uiso 1 1 calc R . .
H50B H 0.4408 0.1009 0.9379 0.789 Uiso 1 1 calc R . .
C51 C 0.3995(6) 0.0875(4) 0.9753(3) 0.050 Uiso 1 1 d D . .
H51A H 0.3740 0.0623 0.9766 0.060 Uiso 1 1 calc R . .
H51B H 0.4351 0.0842 0.9994 0.060 Uiso 1 1 calc R . .

loop_
_atom_site_aniso_label
_atom_site_aniso_U_11
_atom_site_aniso_U_22
_atom_site_aniso_U_33
_atom_site_aniso_U_23
_atom_site_aniso_U_13
_atom_site_aniso_U_12
Co1 0.0432(12) 0.0278(9) 0.0480(10) -0.0050(8) 0.0033(8) 0.0064(8)
Co2 0.0475(12) 0.0268(9) 0.0505(10) -0.0019(8) 0.0088(9) 0.0043(8)
Co3 0.0471(12) 0.0345(10) 0.0522(11) 0.0007(8) 0.0163(9) 0.0081(9)
Co5 0.0510(13) 0.0370(10) 0.0455(10) -0.0053(8) 0.0049(9) 0.0083(9)
Co4 0.0549(13) 0.0386(10) 0.0439(10) -0.0042(8) 0.0112(9) 0.0118(9)
N1 0.065(8) 0.026(5) 0.045(6) 0.005(5) 0.012(6) 0.011(5)
N4 0.060(8) 0.019(5) 0.046(7) -0.010(5) -0.036(6) 0.015(5)
O4 0.052(6) 0.043(5) 0.041(5) -0.007(4) 0.008(4) -0.002(4)
C16 0.019(8) 0.048(8) 0.051(8) -0.011(6) 0.000(6) 0.003(6)
O10 0.061(6) 0.034(5) 0.047(5) -0.010(4) 0.001(4) 0.006(4)
O1 0.051(6) 0.018(4) 0.069(6) -0.004(4) 0.015(5) -0.001(4)
N8 0.091(10) 0.028(6) 0.035(6) 0.004(5) 0.008(6) 0.025(6)
C14 0.038(9) 0.035(8) 0.043(7) -0.005(6) 0.009(7) -0.010(7)
O6 0.080(8) 0.081(8) 0.111(9) -0.007(7) 0.051(7) -0.032(7)
N14 0.067(8) 0.049(7) 0.035(6) 0.008(5) 0.016(5) 0.049(7)
N19 0.042(7) 0.048(6) 0.029(5) 0.007(5) 0.007(5) 0.019(6)
N13 0.038(7) 0.058(7) 0.037(6) 0.001(5) 0.023(5) 0.006(6)
N12 0.054(8) 0.058(7) 0.025(6) 0.013(5) 0.005(5) 0.022(6)
C10 0.060(10) 0.059(10) 0.033(7) 0.003(6) 0.021(7) 0.006(7)
N10 0.066(10) 0.059(9) 0.059(8) -0.007(6) 0.022(7) -0.019(8)
N16 0.059(9) 0.065(8) 0.049(7) 0.000(6) 0.018(6) 0.007(7)
N3 0.064(9) 0.024(6) 0.065(8) -0.004(6) -0.002(6) 0.005(6)
N17 0.054(8) 0.064(7) 0.040(6) -0.002(6) -0.001(6) 0.020(6)
N11 0.046(7) 0.049(7) 0.055(7) 0.008(6) 0.010(6) 0.024(6)
C1 0.021(8) 0.049(8) 0.040(8) -0.010(6) -0.016(7) -0.012(6)
C6 0.048(10) 0.050(9) 0.073(10) -0.011(7) 0.027(8) -0.018(8)
N2 0.032(7) 0.036(6) 0.054(7) 0.000(5) -0.006(6) 0.015(5)
N9 0.044(8) 0.048(7) 0.039(6) -0.002(5) -0.001(5) 0.008(6)
C32 0.058(11) 0.041(9) 0.069(9) -0.002(7) -0.002(8) 0.001(8)
O5 0.161(12) 0.042(6) 0.128(10) -0.027(7) 0.057(9) -0.042(7)
C11 0.044(9) 0.019(7) 0.081(10) 0.006(7) -0.002(8) -0.007(6)
C8 0.063(11) 0.049(9) 0.045(8) -0.008(7) 0.011(8) 0.011(8)
C23 0.084(14) 0.051(10) 0.102(12) 0.004(9) 0.040(11) 0.005(10)
N18 0.054(8) 0.031(6) 0.045(6) -0.002(5) 0.010(6) 0.002(6)
C18 0.070(11) 0.062(10) 0.045(8) -0.017(7) -0.005(8) -0.005(8)
N7 0.054(8) 0.035(6) 0.066(7) -0.010(6) 0.009(6) 0.005(6)
C2 0.021(8) 0.069(10) 0.064(10) -0.007(7) 0.007(7) 0.017(7)
C9 0.049(9) 0.059(10) 0.049(8) 0.000(7) 0.024(7) 0.013(7)
C4 0.042(9) 0.052(8) 0.061(9) -0.009(7) -0.022(7) 0.001(7)
C17 0.090(13) 0.052(9) 0.043(8) -0.006(7) -0.002(8) 0.030(9)
C3 0.072(12) 0.040(8) 0.048(9) -0.012(6) 0.014(9) 0.010(8)
C30 0.054(10) 0.036(8) 0.050(8) 0.002(6) -0.015(7) -0.008(7)
C25 0.060(12) 0.067(10) 0.113(14) -0.006(9) 0.054(11) 0.026(9)
C26 0.048(10) 0.096(12) 0.069(10) -0.003(9) 0.036(8) 0.035(9)
N6 0.057(8) 0.048(7) 0.045(6) -0.003(5) 0.022(6) 0.000(6)
C20 0.122(16) 0.099(13) 0.057(9) -0.038(9) -0.034(9) 0.061(11)
C19 0.064(11) 0.045(9) 0.060(9) 0.017(7) 0.024(9) 0.025(7)
C13 0.063(11) 0.028(8) 0.125(13) 0.026(8) -0.009(10) 0.005(7)
C15 0.076(12) 0.037(8) 0.028(7) 0.007(6) 0.012(7) -0.007(8)
C12 0.087(13) 0.084(11) 0.062(10) 0.017(8) 0.020(9) -0.003(9)
O8 0.024(8) 0.122(12) 0.40(3) 0.043(14) 0.042(12) -0.002(8)
C27 0.085(13) 0.067(10) 0.067(10) -0.016(8) 0.043(10) 0.004(9)
C7 0.131(16) 0.032(8) 0.073(11) -0.033(8) 0.036(11) -0.032(10)
O9 0.098(11) 0.060(9) 0.36(2) 0.024(11) 0.101(13) -0.008(8)
C22 0.045(11) 0.069(11) 0.089(11) 0.029(8) 0.042(9) 0.029(8)
C31 0.058(11) 0.039(9) 0.112(13) 0.012(9) 0.017(10) 0.014(8)
C24 0.026(9) 0.031(8) 0.116(12) 0.018(8) -0.009(9) 0.004(7)
C21 0.077(12) 0.079(11) 0.055(9) -0.009(8) 0.019(8) 0.013(9)
C28 0.052(10) 0.071(10) 0.081(10) 0.011(8) 0.022(8) 0.020(8)
C29 0.119(15) 0.140(16) 0.065(10) 0.054(11) 0.058(10) 0.085(13)
N15 0.091(15) 0.062(11) 0.24(2) -0.004(12) 0.073(14) 0.001(11)
C5 0.068(11) 0.070(10) 0.071(10) -0.024(8) -0.001(8) 0.020(8)
O15 0.036(5) 0.034(5) 0.084(6) 0.001(4) 0.009(5) -0.001(4)
N23 0.036(7) 0.054(7) 0.042(7) -0.002(5) -0.002(5) 0.011(5)
N25 0.050(8) 0.046(6) 0.046(7) -0.001(5) -0.017(6) -0.002(6)
N21 0.036(7) 0.052(7) 0.074(9) 0.007(6) 0.005(6) -0.020(6)
C33 0.097(14) 0.094(12) 0.026(8) 0.002(8) 0.015(9) 0.004(11)
N24 0.048(8) 0.081(9) 0.041(7) 0.012(6) 0.002(6) 0.030(6)
C35 0.074(11) 0.044(8) 0.030(8) -0.001(7) -0.015(7) 0.022(7)
C38 0.111(14) 0.029(8) 0.080(11) 0.000(7) 0.018(10) 0.028(8)
C40 0.066(11) 0.088(11) 0.042(9) -0.036(9) -0.012(8) 0.000(9)
C34 0.104(15) 0.082(12) 0.063(11) 0.006(9) 0.033(11) -0.027(11)
C36 0.076(11) 0.052(8) 0.029(7) 0.016(7) -0.011(7) 0.019(8)
O11 0.095(10) 0.081(9) 0.217(15) 0.039(10) -0.006(10) -0.046(8)
O12 0.093(11) 0.131(12) 0.186(14) 0.034(10) -0.099(10) -0.065(9)
C37 0.043(9) 0.042(8) 0.087(11) -0.041(8) 0.000(8) 0.018(7)
O14 0.180(17) 0.28(2) 0.108(11) -0.026(13) -0.045(11) -0.172(15)
N20 0.098(14) 0.054(9) 0.180(17) 0.028(10) -0.022(12) -0.041(9)
N22 0.161(18) 0.184(18) 0.112(15) -0.012(13) 0.057(14) -0.139(15)
C39 0.117(14) 0.055(9) 0.073(10) -0.015(8) 0.048(10) 0.023(9)
O7 0.047(5) 0.032(4) 0.045(5) 0.003(4) 0.022(4) 0.011(4)
N5 0.115(15) 0.087(11) 0.139(15) -0.037(11) 0.040(11) -0.068(11)
O13 0.30(2) 0.24(2) 0.142(14) -0.040(13) 0.095(15) -0.205(18)
O3 0.202(16) 0.113(11) 0.192(15) -0.082(11) 0.079(12) -0.108(11)
O2 0.151(14) 0.124(12) 0.244(18) -0.067(12) 0.138(14) -0.078(10)

loop_
_atom_type_symbol
_atom_type_description
_atom_type_scat_dispersion_real
_atom_type_scat_dispersion_imag
_atom_type_scat_source
C C 0.0033 0.0016 'International Tables Vol C Tables 4.2.6.8 and 6.1.1.4'
N N 0.0061 0.0033 'International Tables Vol C Tables 4.2.6.8 and 6.1.1.4'
O O 0.0106 0.0060 'International Tables Vol C Tables 4.2.6.8 and 6.1.1.4'
Co Co 0.3494 0.9721 'International Tables Vol C Tables 4.2.6.8 and 6.1.1.4'
H H 0.0000 0.0000 'International Tables Vol C Tables 4.2.6.8 and 6.1.1.4'

loop_
_geom_angle_atom_site_label_1
_geom_angle_atom_site_label_2
_geom_angle_atom_site_label_3
_geom_angle
_geom_angle_site_symmetry_1
_geom_angle_site_symmetry_3
_geom_angle_publ_flag
O15 Co1 N25 86.0(4) . . ?
O15 Co1 N4 90.4(4) . . ?
N25 Co1 N4 175.6(4) . . ?
O15 Co1 O1 91.9(3) . . ?
N25 Co1 O1 89.9(4) . . ?
N4 Co1 O1 87.8(4) . . ?
O15 Co1 N23 84.2(4) . . ?
N25 Co1 N23 92.4(5) . . ?
N4 Co1 N23 89.7(4) . . ?
O1 Co1 N23 175.3(4) . . ?
O15 Co1 N2 174.9(4) . . ?
N25 Co1 N2 91.5(5) . . ?
N4 Co1 N2 91.9(4) . . ?
O1 Co1 N2 83.7(4) . . ?
N23 Co1 N2 100.3(4) . . ?
O4 Co2 N9 88.4(4) . . ?
O4 Co2 O1 93.5(3) . . ?
N9 Co2 O1 88.7(4) . . ?
O4 Co2 N7 84.6(4) . . ?
N9 Co2 N7 93.6(4) . . ?
O1 Co2 N7 176.9(4) . . ?
O4 Co2 N1 177.2(4) . . ?
N9 Co2 N1 89.3(4) . . ?
O1 Co2 N1 84.9(4) . . ?
N7 Co2 N1 97.2(4) . . ?
O4 Co2 N3 88.1(4) . . ?
N9 Co2 N3 174.5(4) . . ?
O1 Co2 N3 87.2(4) . . ?
N7 Co2 N3 90.3(5) . . ?
N1 Co2 N3 94.1(5) . . ?
O7 Co3 N8 88.2(4) . . ?
O7 Co3 N14 88.2(4) . . ?
N8 Co3 N14 175.1(4) . . ?
O7 Co3 O4 91.0(3) . . ?
N8 Co3 O4 88.1(4) . . ?
N14 Co3 O4 88.7(4) . . ?
O7 Co3 N12 82.7(3) . . ?
N8 Co3 N12 90.2(4) . . ?
N14 Co3 N12 92.6(4) . . ?
O4 Co3 N12 173.5(4) . . ?
O7 Co3 N6 174.5(4) . . ?
N8 Co3 N6 93.6(4) . . ?
N14 Co3 N6 89.7(4) . . ?
O4 Co3 N6 83.8(4) . . ?
N12 Co3 N6 102.5(4) . . ?
O10 Co5 O15 91.0(3) . 7_655 ?
O10 Co5 N18 86.8(4) . . ?
O15 Co5 N18 90.9(4) 7_655 . ?
O10 Co5 N21 91.4(4) . . ?
O15 Co5 N21 86.3(5) 7_655 . ?
N18 Co5 N21 176.6(5) . . ?
O10 Co5 N24 175.9(4) . 7_655 ?
O15 Co5 N24 85.2(4) 7_655 7_655 ?
N18 Co5 N24 91.8(4) . 7_655 ?
N21 Co5 N24 89.8(5) . 7_655 ?
O10 Co5 N16 84.0(4) . . ?
O15 Co5 N16 174.7(4) 7_655 . ?
N18 Co5 N16 90.6(5) . . ?
N21 Co5 N16 92.1(5) . . ?
N24 Co5 N16 99.9(5) 7_655 . ?
O10 Co4 O7 89.9(3) . . ?
O10 Co4 N19 88.2(4) . . ?
O7 Co4 N19 88.2(4) . . ?
O10 Co4 N17 84.9(4) . . ?
O7 Co4 N17 174.8(4) . . ?
N19 Co4 N17 91.8(4) . . ?
O10 Co4 N13 89.0(4) . . ?
O7 Co4 N13 87.6(4) . . ?
N19 Co4 N13 174.9(4) . . ?
N17 Co4 N13 92.1(5) . . ?
O10 Co4 N11 173.1(4) . . ?
O7 Co4 N11 83.3(4) . . ?
N19 Co4 N11 90.7(4) . . ?
N17 Co4 N11 101.9(4) . . ?
N13 Co4 N11 91.7(4) . . ?
C1 N1 N2 108.3(10) . . ?
C1 N1 Co2 133.9(9) . . ?
N2 N1 Co2 116.4(8) . . ?
C8 N4 N3 105.9(12) . . ?
C8 N4 Co1 133.9(11) . . ?
N3 N4 Co1 118.7(8) . . ?
Co2 O4 Co3 110.4(4) . . ?
N9 C16 C15 105.2(11) . . ?
Co5 O10 Co4 112.6(4) . . ?
Co2 O1 Co1 110.1(4) . . ?
C14 N8 N9 104.7(11) . . ?
C14 N8 Co3 137.4(9) . . ?
N9 N8 Co3 117.3(8) . . ?
C15 C14 N8 109.7(12) . . ?
N13 N14 C24 106.6(11) . . ?
N13 N14 Co3 117.6(9) . . ?
C24 N14 Co3 135.4(9) . . ?
C32 N19 N18 110.1(10) . . ?
C32 N19 Co4 135.6(8) . . ?
N18 N19 Co4 113.9(8) . . ?
C22 N13 N14 110.9(11) . . ?
C22 N13 Co4 131.3(9) . . ?
N14 N13 Co4 116.3(9) . . ?
N11 N12 C19 108.4(10) . . ?
N11 N12 Co3 119.2(7) . . ?
C19 N12 Co3 131.7(8) . . ?
C11 C10 C9 103.4(11) . . ?
O5 N10 O6 122.9(13) . . ?
O5 N10 C15 118.6(13) . . ?
O6 N10 C15 118.2(12) . . ?
C25 N16 N17 111.2(11) . . ?
C25 N16 Co5 133.6(11) . . ?
N17 N16 Co5 113.9(9) . . ?
C6 N3 N4 110.9(10) . . ?
C6 N3 Co2 134.5(10) . . ?
N4 N3 Co2 114.4(9) . . ?
N16 N17 C27 105.0(11) . . ?
N16 N17 Co4 117.3(8) . . ?
C27 N17 Co4 135.4(9) . . ?
N12 N11 C17 110.0(10) . . ?
N12 N11 Co4 114.6(8) . . ?
C17 N11 Co4 134.4(9) . . ?
C2 C1 N1 107.2(11) . . ?
C2 C1 C4 129.2(12) . . ?
N1 C1 C4 123.5(12) . . ?
N3 C6 C7 105.6(13) . . ?
C3 N2 N1 107.9(10) . . ?
C3 N2 Co1 133.8(10) . . ?
N1 N2 Co1 117.2(8) . . ?
C16 N9 N8 110.6(10) . . ?
C16 N9 Co2 132.5(9) . . ?
N8 N9 Co2 115.9(9) . . ?
N19 C32 C31 107.4(12) . . ?
C10 C11 N7 112.8(12) . . ?
C10 C11 C13 132.9(12) . . ?
N7 C11 C13 114.0(12) . . ?
N4 C8 C7 111.1(13) . . ?
C24 C23 C22 111.3(15) . . ?
C24 C23 N15 127.8(15) . . ?
C22 C23 N15 120.9(16) . . ?
C30 N18 N19 106.6(10) . . ?
C30 N18 Co5 132.6(8) . . ?
N19 N18 Co5 120.2(8) . . ?
C17 C18 C19 108.6(12) . . ?
C11 N7 N6 103.7(10) . . ?
C11 N7 Co2 138.8(9) . . ?
N6 N7 Co2 116.3(7) . . ?
C1 C2 C3 107.9(12) . . ?
N6 C9 C10 111.4(11) . . ?
N6 C9 C12 124.4(12) . . ?
C10 C9 C12 124.2(13) . . ?
N11 C17 C18 106.8(11) . . ?
N11 C17 C20 122.9(12) . . ?
C18 C17 C20 130.3(12) . . ?
N2 C3 C2 108.6(12) . . ?
N2 C3 C5 125.0(12) . . ?
C2 C3 C5 126.3(14) . . ?
N18 C30 C31 109.8(12) . . ?
N16 C25 C26 109.9(13) . . ?
N16 C25 C28 126.2(14) . . ?
C26 C25 C28 123.8(13) . . ?
C27 C26 C25 104.7(12) . . ?
C9 N6 N7 108.7(10) . . ?
C9 N6 Co3 134.4(9) . . ?
N7 N6 Co3 115.3(7) . . ?
C18 C19 N12 106.3(11) . . ?
C18 C19 C21 127.0(13) . . ?
N12 C19 C21 126.6(12) . . ?
C14 C15 C16 109.8(13) . . ?
C14 C15 N10 126.3(13) . . ?
C16 C15 N10 123.8(14) . . ?
C26 C27 N17 109.2(13) . . ?
C26 C27 C29 130.0(14) . . ?
N17 C27 C29 120.7(14) . . ?
C8 C7 C6 106.5(13) . . ?
C8 C7 N5 131.6(15) . . ?
C6 C7 N5 121.7(16) . . ?
N13 C22 C23 104.4(13) . . ?
C32 C31 C30 106.1(13) . . ?
C32 C31 N20 121.7(15) . . ?
C30 C31 N20 132.1(14) . . ?
C23 C24 N14 106.6(12) . . ?
O8 N15 O9 128.1(18) . . ?
O8 N15 C23 120.4(16) . . ?
O9 N15 C23 111.4(16) . . ?
Co1 O15 Co5 112.6(4) . 7_655 ?
C35 N23 N24 108.3(10) . . ?
C35 N23 Co1 132.2(9) . . ?
N24 N23 Co1 118.4(8) . . ?
C40 N25 N21 106.8(11) . 7_655 ?
C40 N25 Co1 136.3(10) . . ?
N21 N25 Co1 116.9(8) 7_655 . ?
C33 N21 N25 107.5(11) . 7_655 ?
C33 N21 Co5 133.7(11) . . ?
N25 N21 Co5 117.5(9) 7_655 . ?
N21 C33 C34 114.1(13) . . ?
C37 N24 N23 109.1(11) . . ?
C37 N24 Co5 134.4(9) . 7_655 ?
N23 N24 Co5 114.5(8) . 7_655 ?
N23 C35 C36 107.2(11) . . ?
N23 C35 C38 125.0(11) . . ?
C36 C35 C38 127.8(12) . . ?
N25 C40 C34 110.0(12) . 7_655 ?
C33 C34 N22 136.4(17) . . ?
C33 C34 C40 101.3(14) . 7_655 ?
N22 C34 C40 122.3(16) . 7_655 ?
C35 C36 C37 108.5(12) . . ?
N24 C37 C36 106.8(12) . . ?
N24 C37 C39 120.7(12) . . ?
C36 C37 C39 132.5(11) . . ?
O12 N20 O11 124.1(15) . . ?
O12 N20 C31 123.9(16) . . ?
O11 N20 C31 111.9(15) . . ?
O14 N22 O13 120.2(18) . . ?
O14 N22 C34 123.8(18) . . ?
O13 N22 C34 114.0(19) . . ?
Co3 O7 Co4 111.2(4) . . ?
O2 N5 O3 123.8(16) . . ?
O2 N5 C7 122.4(17) . . ?
O3 N5 C7 113.8(17) . . ?
O16 N27 O17 75(4) . . ?
C45 N26 C49 98.7(16) . . ?
C45 N26 C41 110(2) . . ?
C49 N26 C41 104(2) . . ?
C45 N26 C53 126(2) . . ?
C49 N26 C53 107.3(19) . . ?
C41 N26 C53 108.3(17) . . ?
C50 C49 N26 122.2(18) . . ?
C54 C55 C56 103.7(17) . . ?
C55 C54 C53 122.8(19) . . ?
C54 C53 N26 126.9(19) . . ?
C42 C41 N26 118.0(19) . . ?
C43 C42 C41 117(2) . . ?
C42 C43 C44 131(2) . . ?
N26 C45 C46 118(2) . . ?
C45 C46 C47 131(2) . . ?
C48 C47 C46 113(2) . . ?
C49 C50 C51 133.2(11) . . ?
C52 C51 C50 140.0(19) . . ?

loop_
_geom_bond_atom_site_label_1
_geom_bond_atom_site_label_2
_geom_bond_distance
_geom_bond_site_symmetry_2
_geom_bond_publ_flag
Co1 O15 1.856(8) . ?
Co1 N25 1.879(11) . ?
Co1 N4 1.900(12) . ?
Co1 O1 1.905(7) . ?
Co1 N23 1.950(10) . ?
Co1 N2 1.950(10) . ?
Co2 O4 1.868(8) . ?
Co2 N9 1.895(10) . ?
Co2 O1 1.897(8) . ?
Co2 N7 1.908(11) . ?
Co2 N1 1.935(10) . ?
Co2 N3 1.943(11) . ?
Co3 O7 1.851(7) . ?
Co3 N8 1.858(12) . ?
Co3 N14 1.905(12) . ?
Co3 O4 1.907(7) . ?
Co3 N12 1.927(10) . ?
Co3 N6 1.939(10) . ?
Co5 O10 1.860(7) . ?
Co5 O15 1.868(9) 7_655 ?
Co5 N18 1.881(10) . ?
Co5 N21 1.892(10) . ?
Co5 N24 1.972(11) 7_655 ?
Co5 N16 1.984(11) . ?
Co4 O10 1.862(7) . ?
Co4 O7 1.896(7) . ?
Co4 N19 1.910(10) . ?
Co4 N17 1.916(11) . ?
Co4 N13 1.932(10) . ?
Co4 N11 1.957(10) . ?
N1 C1 1.348(14) . ?
N1 N2 1.365(12) . ?
N4 C8 1.295(15) . ?
N4 N3 1.392(14) . ?
C16 N9 1.317(14) . ?
C16 C15 1.410(16) . ?
N8 C14 1.362(14) . ?
N8 N9 1.419(13) . ?
C14 C15 1.311(16) . ?
O6 N10 1.262(13) . ?
N14 N13 1.353(12) . ?
N14 C24 1.379(15) . ?
N19 C32 1.355(15) . ?
N19 N18 1.373(12) . ?
N13 C22 1.333(15) . ?
N12 N11 1.335(12) . ?
N12 C19 1.390(16) . ?
C10 C11 1.351(16) . ?
C10 C9 1.415(17) . ?
N10 O5 1.220(13) . ?
N10 C15 1.456(17) . ?
N16 C25 1.296(15) . ?
N16 N17 1.411(13) . ?
N3 C6 1.327(15) . ?
N17 C27 1.429(16) . ?
N11 C17 1.371(15) . ?
C1 C2 1.344(16) . ?
C1 C4 1.475(16) . ?
C6 C7 1.399(17) . ?
N2 C3 1.310(15) . ?
C32 C31 1.367(18) . ?
C11 N7 1.375(15) . ?
C11 C13 1.605(19) . ?
C8 C7 1.372(18) . ?
C23 C24 1.315(19) . ?
C23 C22 1.382(18) . ?
C23 N15 1.48(2) . ?
N18 C30 1.324(14) . ?
C18 C17 1.372(17) . ?
C18 C19 1.389(17) . ?
N7 N6 1.426(13) . ?
C2 C3 1.368(16) . ?
C9 N6 1.296(14) . ?
C9 C12 1.509(17) . ?
C17 C20 1.547(18) . ?
C3 C5 1.547(17) . ?
C30 C31 1.407(18) . ?
C25 C26 1.455(19) . ?
C25 C28 1.550(19) . ?
C26 C27 1.395(18) . ?
C19 C21 1.473(17) . ?
O8 N15 1.207(17) . ?
C27 C29 1.454(19) . ?
C7 N5 1.41(2) . ?
O9 N15 1.255(17) . ?
C31 N20 1.453(19) . ?
O15 Co5 1.868(9) 7_655 ?
N23 C35 1.346(14) . ?
N23 N24 1.352(13) . ?
N25 C40 1.354(16) . ?
N25 N21 1.369(13) 7_655 ?
N21 C33 1.290(17) . ?
N21 N25 1.369(13) 7_655 ?
C33 C34 1.37(2) . ?
N24 C37 1.344(15) . ?
N24 Co5 1.972(11) 7_655 ?
C35 C36 1.363(16) . ?
C35 C38 1.463(17) . ?
C40 C34 1.412(19) 7_655 ?
C34 N22 1.39(2) . ?
C34 C40 1.412(19) 7_655 ?
C36 C37 1.365(17) . ?
O11 N20 1.301(18) . ?
O12 N20 1.168(17) . ?
C37 C39 1.554(18) . ?
O14 N22 1.152(18) . ?
N22 O13 1.232(19) . ?
N5 O2 1.206(17) . ?
N5 O3 1.291(19) . ?
N27 O16 1.267(19) . ?
N27 O17 1.27(2) . ?
N26 C45 1.427(16) . ?
N26 C49 1.451(16) . ?
N26 C41 1.459(16) . ?
N26 C53 1.462(16) . ?
C49 C50 1.404(13) . ?
C52 C51 1.390(13) . ?
C55 C54 1.404(16) . ?
C55 C56 1.417(16) . ?
C54 C53 1.455(16) . ?
C41 C42 1.434(16) . ?
C42 C43 1.433(17) . ?
C44 C43 1.484(17) . ?
C45 C46 1.496(17) . ?
C46 C47 1.499(17) . ?
C47 C48 1.410(16) . ?
C50 C51 1.417(10) . ?

loop_
_platon_squeeze_void_nr
_platon_squeeze_void_average_x
_platon_squeeze_void_average_y
_platon_squeeze_void_average_z
_platon_squeeze_void_volume
_platon_squeeze_void_count_electrons
_platon_squeeze_void_content
1 -0.056 0.500 0.000 890 351 ' '
2 -0.009 0.000 0.500 890 345 ' '
